data_4344809
loop_
_publ_author_name
'Xu, Caixia'
'Zhang, Jianguo'
'Yin, Xin'
'Cheng, Zhenxuan'

_publ_section_title
;
 Structural Diversity and Properties of M(II) Coordination Compounds
 Constructed by 3-Hydrazino-4-amino-1,2,4-triazole Dihydrochloride as
 Starting Material.
;
_journal_issue 1
_journal_name_full 'Inorganic chemistry'
_journal_page_first 322
_journal_paper_doi 10.1021/acs.inorgchem.5b02434
_journal_volume 55
_journal_year 2015
_chemical_formula_sum 'C6 H18 Cl2 N18 Ni O4'
_chemical_formula_weight 535.99
_chemical_name_systematic
; 
 ? 
;
_space_group_IT_number 143
_symmetry_cell_setting trigonal
_symmetry_space_group_name_Hall 'P 3'
_symmetry_space_group_name_H-M 'P 3'
_atom_sites_solution_hydrogens geom
_atom_sites_solution_primary direct
_atom_sites_solution_secondary difmap
_audit_creation_method SHELXL-97
_cell_angle_alpha 90.00
_cell_angle_beta 90.00
_cell_angle_gamma 120.00
_cell_formula_units_Z 1
_cell_length_a 9.3258(4)
_cell_length_b 9.3258(4)
_cell_length_c 6.0815(2)
_cell_measurement_temperature 298(2)
_cell_measurement_theta_max 28.08
_cell_measurement_theta_min 2.52
_cell_volume 458.05(3)
_computing_structure_refinement 'SHELXL-97 (Sheldrick, 1997)'
_computing_structure_solution 'SHELXS-97 (Sheldrick, 1990)'
_diffrn_ambient_temperature 298(2)
_diffrn_measured_fraction_theta_full 0.988
_diffrn_measured_fraction_theta_max 0.988
_diffrn_measurement_device_type CCD
_diffrn_radiation_monochromator graphite
_diffrn_radiation_source 'fine-focus sealed tube'
_diffrn_radiation_type MoK\a
_diffrn_radiation_wavelength 0.71073
_diffrn_reflns_av_R_equivalents 0.0358
_diffrn_reflns_av_sigmaI/netI 0.0558
_diffrn_reflns_limit_h_max 12
_diffrn_reflns_limit_h_min -12
_diffrn_reflns_limit_k_max 9
_diffrn_reflns_limit_k_min -12
_diffrn_reflns_limit_l_max 7
_diffrn_reflns_limit_l_min -7
_diffrn_reflns_number 2779
_diffrn_reflns_theta_full 28.08
_diffrn_reflns_theta_max 28.08
_diffrn_reflns_theta_min 2.52
_exptl_absorpt_coefficient_mu 1.417
_exptl_absorpt_correction_T_max 0.6599
_exptl_absorpt_correction_T_min 0.5876
_exptl_absorpt_correction_type multi-scan
_exptl_absorpt_process_details sadabs
_exptl_crystal_colour blue
_exptl_crystal_density_diffrn 1.943
_exptl_crystal_density_method 'not measured'
_exptl_crystal_description block
_exptl_crystal_F_000 274
_exptl_crystal_size_max 0.42
_exptl_crystal_size_mid 0.34
_exptl_crystal_size_min 0.32
_refine_diff_density_max 0.721
_refine_diff_density_min -0.434
_refine_diff_density_rms 0.080
_refine_ls_abs_structure_details 'Flack H D (1983), Acta Cryst. A39, 876-881'
_refine_ls_abs_structure_Flack 0.002(19)
_refine_ls_extinction_method none
_refine_ls_goodness_of_fit_ref 1.008
_refine_ls_hydrogen_treatment mixed
_refine_ls_matrix_type full
_refine_ls_number_parameters 94
_refine_ls_number_reflns 1416
_refine_ls_number_restraints 1
_refine_ls_restrained_S_all 1.008
_refine_ls_R_factor_all 0.0439
_refine_ls_R_factor_gt 0.0357
_refine_ls_shift/su_max 0.000
_refine_ls_shift/su_mean 0.000
_refine_ls_structure_factor_coef Fsqd
_refine_ls_weighting_details 'calc w=1/[\s^2^(Fo^2^)+(0.0406P)^2^+0.0000P] where P=(Fo^2^+2Fc^2^)/3'
_refine_ls_weighting_scheme calc
_refine_ls_wR_factor_gt 0.0792
_refine_ls_wR_factor_ref 0.0829
_reflns_number_gt 1255
_reflns_number_total 1416
_reflns_threshold_expression >2sigma(I)
_cod_data_source_file ic5b02434_si_008.cif
_cod_data_source_block 140615c
_cod_depositor_comments
;
The following automatic conversions were performed:

'_symmetry_cell_setting' value 'Trigonal' changed to 'trigonal'
according to
/usr/data/users/saulius/crontab/automatic-downloads/current/ACS/lib/dictionaries/cif_core.dic
dictionary named 'cif_core.dic' version 2.4.2 from 2011-04-26.

Automatic conversion script
Id: cif_fix_values 4268 2015-11-12 08:31:59Z antanas 
;
_cod_original_sg_symbol_H-M P3
_cod_database_code 4344809

loop_
_symmetry_equiv_pos_as_xyz
'x, y, z'
'-y, x-y, z'
'-x+y, -x, z'

loop_
_atom_site_label
_atom_site_type_symbol
_atom_site_fract_x
_atom_site_fract_y
_atom_site_fract_z
_atom_site_U_iso_or_equiv
_atom_site_adp_type
_atom_site_occupancy
_atom_site_symmetry_multiplicity
_atom_site_calc_flag
_atom_site_refinement_flags
Ni1 Ni 0.0000 0.0000 0.37315(10) 0.02207(19) Uani 1 3 d S
Cl1 Cl 0.6667 0.3333 0.4820(2) 0.0257(3) Uani 1 3 d S
Cl2 Cl 0.3333 0.6667 0.7700(3) 0.0306(3) Uani 1 3 d S
N1 N -0.0408(4) 0.1602(4) 0.2013(5) 0.0235(6) Uani 1 1 d .
N2 N -0.1022(4) 0.1671(4) -0.0058(6) 0.0296(7) Uani 1 1 d .
N3 N 0.0139(3) 0.4114(3) 0.1463(5) 0.0244(6) Uani 1 1 d .
N4 N 0.0727(4) 0.5793(3) 0.1852(6) 0.0334(8) Uani 1 1 d .
H4B H -0.0111 0.5992 0.1777 0.040 Uiso 1 1 d R
H4C H 0.1479 0.6389 0.0837 0.040 Uiso 1 1 d R
N5 N 0.0957(4) 0.3441(3) 0.4888(5) 0.0262(6) Uani 1 1 d .
H5 H 0.1150 0.4312 0.5612 0.031 Uiso 1 1 calc R
N6 N 0.1321(4) 0.2230(4) 0.5690(5) 0.0274(7) Uani 1 1 d .
H6A H 0.1012 0.2003 0.7107 0.033 Uiso 1 1 calc R
H6B H 0.2417 0.2615 0.5607 0.033 Uiso 1 1 calc R
O1 O 0.8083(3) 0.4792(3) 0.5620(5) 0.0425(7) Uani 1 1 d .
O2 O 0.6667 0.3333 0.2471(9) 0.0493(13) Uani 1 3 d S
C1 C 0.0276(4) 0.3076(4) 0.2869(5) 0.0214(6) Uani 1 1 d .
C2 C -0.0694(4) 0.3176(4) -0.0280(6) 0.0294(7) Uani 1 1 d .
H2 H -0.0995 0.3570 -0.1498 0.035 Uiso 1 1 calc R

loop_
_atom_site_aniso_label
_atom_site_aniso_U_11
_atom_site_aniso_U_22
_atom_site_aniso_U_33
_atom_site_aniso_U_23
_atom_site_aniso_U_13
_atom_site_aniso_U_12
Ni1 0.0237(2) 0.0237(2) 0.0187(4) 0.000 0.000 0.01187(12)
Cl1 0.0259(4) 0.0259(4) 0.0253(7) 0.000 0.000 0.0130(2)
Cl2 0.0336(5) 0.0336(5) 0.0246(8) 0.000 0.000 0.0168(2)
N1 0.0281(14) 0.0241(14) 0.0192(17) -0.0024(11) 0.0004(11) 0.0137(12)
N2 0.0344(17) 0.0341(17) 0.0233(18) -0.0036(13) -0.0059(13) 0.0194(15)
N3 0.0233(14) 0.0257(14) 0.0253(16) 0.0027(11) 0.0001(11) 0.0129(11)
N4 0.0379(17) 0.0234(15) 0.041(2) 0.0036(13) 0.0063(14) 0.0165(14)
N5 0.0313(15) 0.0241(14) 0.0226(16) -0.0057(11) -0.0048(11) 0.0134(12)
N6 0.0270(16) 0.0347(16) 0.0224(16) -0.0004(12) -0.0028(12) 0.0169(13)
O1 0.0307(14) 0.0325(15) 0.053(2) -0.0059(13) -0.0043(13) 0.0073(12)
O2 0.061(2) 0.061(2) 0.026(3) 0.000 0.000 0.0304(11)
C1 0.0188(14) 0.0219(15) 0.0221(17) 0.0013(12) 0.0034(12) 0.0091(12)
C2 0.0333(19) 0.037(2) 0.0227(18) 0.0018(15) -0.0044(14) 0.0215(16)

loop_
_atom_type_symbol
_atom_type_description
_atom_type_scat_dispersion_real
_atom_type_scat_dispersion_imag
_atom_type_scat_source
C C 0.0033 0.0016 'International Tables Vol C Tables 4.2.6.8 and 6.1.1.4'
H H 0.0000 0.0000 'International Tables Vol C Tables 4.2.6.8 and 6.1.1.4'
N N 0.0061 0.0033 'International Tables Vol C Tables 4.2.6.8 and 6.1.1.4'
O O 0.0106 0.0060 'International Tables Vol C Tables 4.2.6.8 and 6.1.1.4'
Cl Cl 0.1484 0.1585 'International Tables Vol C Tables 4.2.6.8 and 6.1.1.4'
Ni Ni 0.3393 1.1124 'International Tables Vol C Tables 4.2.6.8 and 6.1.1.4'

loop_
_geom_angle_atom_site_label_1
_geom_angle_atom_site_label_2
_geom_angle_atom_site_label_3
_geom_angle
_geom_angle_site_symmetry_1
_geom_angle_site_symmetry_3
N1 Ni1 N1 95.41(10) 2 .
N1 Ni1 N1 95.41(10) 2 3
N1 Ni1 N1 95.41(10) . 3
N1 Ni1 N6 168.98(12) 2 .
N1 Ni1 N6 78.49(11) . .
N1 Ni1 N6 94.31(11) 3 .
N1 Ni1 N6 94.31(11) 2 3
N1 Ni1 N6 168.98(12) . 3
N1 Ni1 N6 78.49(11) 3 3
N6 Ni1 N6 92.70(12) . 3
N1 Ni1 N6 78.49(11) 2 2
N1 Ni1 N6 94.31(11) . 2
N1 Ni1 N6 168.98(12) 3 2
N6 Ni1 N6 92.70(12) . 2
N6 Ni1 N6 92.70(12) 3 2
O1 Cl1 O1 108.98(14) 3_665 .
O1 Cl1 O1 108.98(14) 3_665 2_655
O1 Cl1 O1 108.98(14) . 2_655
O1 Cl1 O2 109.96(14) 3_665 .
O1 Cl1 O2 109.96(14) . .
O1 Cl1 O2 109.96(14) 2_655 .
C1 N1 N2 107.9(3) . .
C1 N1 Ni1 113.7(2) . .
N2 N1 Ni1 137.5(2) . .
C2 N2 N1 105.4(3) . .
C1 N3 C2 105.3(3) . .
C1 N3 N4 125.0(3) . .
C2 N3 N4 129.6(3) . .
N3 N4 H4B 109.4 . .
N3 N4 H4C 109.1 . .
H4B N4 H4C 109.5 . .
C1 N5 N6 112.5(3) . .
C1 N5 H5 123.8 . .
N6 N5 H5 123.8 . .
N5 N6 Ni1 109.1(2) . .
N5 N6 H6A 109.9 . .
Ni1 N6 H6A 109.9 . .
N5 N6 H6B 109.9 . .
Ni1 N6 H6B 109.9 . .
H6A N6 H6B 108.3 . .
N1 C1 N3 109.5(3) . .
N1 C1 N5 123.6(3) . .
N3 C1 N5 126.9(3) . .
N2 C2 N3 111.8(3) . .
N2 C2 H2 124.1 . .
N3 C2 H2 124.1 . .

loop_
_geom_bond_atom_site_label_1
_geom_bond_atom_site_label_2
_geom_bond_distance
_geom_bond_site_symmetry_2
Ni1 N1 2.009(3) 2
Ni1 N1 2.009(3) .
Ni1 N1 2.009(3) 3
Ni1 N6 2.167(3) .
Ni1 N6 2.167(3) 3
Ni1 N6 2.167(3) 2
Cl1 O1 1.427(3) 3_665
Cl1 O1 1.427(3) .
Cl1 O1 1.427(3) 2_655
Cl1 O2 1.428(5) .
N1 C1 1.300(4) .
N1 N2 1.399(4) .
N2 C2 1.286(4) .
N3 C1 1.345(4) .
N3 C2 1.347(5) .
N3 N4 1.396(4) .
N4 H4B 0.8900 .
N4 H4C 0.8900 .
N5 C1 1.346(4) .
N5 N6 1.419(4) .
N5 H5 0.8600 .
N6 H6A 0.9000 .
N6 H6B 0.9000 .
C2 H2 0.9300 .

loop_
_geom_hbond_atom_site_label_D
_geom_hbond_atom_site_label_H
_geom_hbond_atom_site_label_A
_geom_hbond_distance_DH
_geom_hbond_distance_HA
_geom_hbond_distance_DA
_geom_hbond_angle_DHA
_geom_hbond_site_symmetry_A
N4 H4B N2 0.89 2.58 3.391(5) 152.2 2_565
N4 H4C Cl2 0.89 2.50 3.312(4) 151.9 1_554
N5 H5 Cl2 0.86 2.47 3.196(3) 142.4 .
N6 H6A N2 0.90 2.47 3.255(5) 146.7 1_556
N6 H6B O1 0.90 2.35 3.246(4) 172.4 2_655

loop_
_geom_torsion_atom_site_label_1
_geom_torsion_atom_site_label_2
_geom_torsion_atom_site_label_3
_geom_torsion_atom_site_label_4
_geom_torsion
_geom_torsion_site_symmetry_1
N1 Ni1 N1 C1 170.8(2) 2
N1 Ni1 N1 C1 -93.3(3) 3
N6 Ni1 N1 C1 0.1(2) .
N6 Ni1 N1 C1 -37.5(8) 3
N6 Ni1 N1 C1 91.9(2) 2
N1 Ni1 N1 N2 -21.6(3) 2
N1 Ni1 N1 N2 74.3(3) 3
N6 Ni1 N1 N2 167.6(4) .
N6 Ni1 N1 N2 130.1(6) 3
N6 Ni1 N1 N2 -100.5(4) 2
C1 N1 N2 C2 -1.3(4) .
Ni1 N1 N2 C2 -169.4(3) .
C1 N5 N6 Ni1 -15.9(3) .
N1 Ni1 N6 N5 -48.5(8) 2
N1 Ni1 N6 N5 8.7(2) .
N1 Ni1 N6 N5 103.4(2) 3
N6 Ni1 N6 N5 -178.0(2) 3
N6 Ni1 N6 N5 -85.1(3) 2
N2 N1 C1 N3 0.1(4) .
Ni1 N1 C1 N3 171.36(19) .
N2 N1 C1 N5 178.2(3) .
Ni1 N1 C1 N5 -10.6(4) .
C2 N3 C1 N1 1.0(3) .
N4 N3 C1 N1 179.6(3) .
C2 N3 C1 N5 -177.0(3) .
N4 N3 C1 N5 1.6(5) .
N6 N5 C1 N1 18.6(5) .
N6 N5 C1 N3 -163.6(3) .
N1 N2 C2 N3 2.0(4) .
C1 N3 C2 N2 -1.9(4) .
N4 N3 C2 N2 179.6(3) .
